data_1544399
loop_
_publ_author_name
'Guo, Zhiqiang'
'Li, Pengxiang'
'Feng, Pengcheng'
'Liu, Kai'
'Wei, Xuehong'

_publ_section_title
;
 2,5-Bis[(dimethylamino)methyl]-1<i>H</i>-pyrrole
;
_journal_coeditor_code LH5824
_journal_issue 10
_journal_name_full IUCrData
_journal_page_first x161617
_journal_paper_doi 10.1107/S2414314616016175
_journal_volume 1
_journal_year 2016
_chemical_formula_iupac 'C10 H19 N3'
_chemical_formula_moiety 'C10 H19 N3'
_chemical_formula_sum 'C10 H19 N3'
_chemical_formula_weight 181.28
_chemical_name_systematic
;
2,5-Bis[(dimethylamino)methyl]-1<i>H</i>-pyrrole
;
_space_group_IT_number 14
_symmetry_cell_setting monoclinic
_symmetry_space_group_name_Hall '-P 2yn'
_symmetry_space_group_name_H-M 'P 1 21/n 1'
_atom_sites_solution_hydrogens geom
_atom_sites_solution_primary direct
_atom_sites_solution_secondary difmap
_audit_creation_method SHELXL-97
_cell_angle_alpha 90.00
_cell_angle_beta 98.0980(10)
_cell_angle_gamma 90.00
_cell_formula_units_Z 8
_cell_length_a 9.8203(4)
_cell_length_b 10.6193(4)
_cell_length_c 22.5202(9)
_cell_measurement_reflns_used 9945
_cell_measurement_temperature 200(2)
_cell_measurement_theta_max 28.27
_cell_measurement_theta_min 2.89
_cell_volume 2325.09(16)
_computing_cell_refinement
;
SAINT (Bruker, 2013)
;
_computing_data_collection
;
APEX2 (Bruker, 2013)
;
_computing_data_reduction
;
SAINT (Bruker, 2013)
;
_computing_molecular_graphics
;
SHELXTL (Sheldrick, 2008)
;
_computing_publication_material
;
PLATON (Spek, 2009)
;
_computing_structure_refinement
;
SHELXL-97 (Sheldrick, 2008)
;
_computing_structure_solution
;
SHELXS-97 (Sheldrick, 2008)
;
_diffrn_ambient_temperature 200(2)
_diffrn_measured_fraction_theta_full 0.995
_diffrn_measured_fraction_theta_max 0.995
_diffrn_measurement_device_type 'Bruker APEXII CCD'
_diffrn_measurement_method '\f and \w scans'
_diffrn_radiation_monochromator graphite
_diffrn_radiation_source 'fine-focus sealed tube'
_diffrn_radiation_type MoK\a
_diffrn_radiation_wavelength 0.71073
_diffrn_reflns_av_R_equivalents 0.0313
_diffrn_reflns_av_sigmaI/netI 0.0217
_diffrn_reflns_limit_h_max 9
_diffrn_reflns_limit_h_min -11
_diffrn_reflns_limit_k_max 12
_diffrn_reflns_limit_k_min -12
_diffrn_reflns_limit_l_max 26
_diffrn_reflns_limit_l_min -26
_diffrn_reflns_number 16645
_diffrn_reflns_theta_full 25.04
_diffrn_reflns_theta_max 25.04
_diffrn_reflns_theta_min 2.89
_exptl_absorpt_coefficient_mu 0.064
_exptl_absorpt_correction_T_max 0.9873
_exptl_absorpt_correction_T_min 0.9842
_exptl_absorpt_correction_type multi-scan
_exptl_absorpt_process_details
;
(SADABS; Bruker, 2013)
;
_exptl_crystal_colour colorless
_exptl_crystal_density_diffrn 1.036
_exptl_crystal_density_method 'not measured'
_exptl_crystal_description block
_exptl_crystal_F_000 800
_exptl_crystal_size_max 0.25
_exptl_crystal_size_mid 0.20
_exptl_crystal_size_min 0.20
_refine_diff_density_max 0.139
_refine_diff_density_min -0.293
_refine_ls_extinction_method none
_refine_ls_goodness_of_fit_ref 0.998
_refine_ls_hydrogen_treatment mixed
_refine_ls_matrix_type full
_refine_ls_number_parameters 251
_refine_ls_number_reflns 4102
_refine_ls_number_restraints 0
_refine_ls_restrained_S_all 0.998
_refine_ls_R_factor_all 0.0564
_refine_ls_R_factor_gt 0.0476
_refine_ls_shift/su_max 0.000
_refine_ls_shift/su_mean 0.000
_refine_ls_structure_factor_coef Fsqd
_refine_ls_weighting_details 'calc w=1/[\s^2^(Fo^2^)+(0.0550P)^2^+0.7740P] where P=(Fo^2^+2Fc^2^)/3'
_refine_ls_weighting_scheme calc
_refine_ls_wR_factor_gt 0.1122
_refine_ls_wR_factor_ref 0.1197
_reflns_number_gt 3463
_reflns_number_total 4102
_reflns_threshold_expression I>2\s(I)
_cod_data_source_file lh5824sup1.cif
_cod_data_source_block I
_cod_original_sg_symbol_H-M 'P 21/n'
_cod_database_code 1544399

loop_
_symmetry_equiv_pos_as_xyz
'x, y, z'
'-x+1/2, y+1/2, -z+1/2'
'-x, -y, -z'
'x-1/2, -y-1/2, z-1/2'

loop_
_atom_site_type_symbol
_atom_site_label
_atom_site_fract_x
_atom_site_fract_y
_atom_site_fract_z
_atom_site_U_iso_or_equiv
_atom_site_adp_type
_atom_site_calc_flag
_atom_site_refinement_flags
_atom_site_occupancy
_atom_site_symmetry_multiplicity
N N1 0.51916(12) 0.27259(11) 0.49505(5) 0.0330(3) Uani d . 1 1
N N2 0.46921(11) 0.18139(10) 0.35956(5) 0.0329(3) Uani d . 1 1
N N3 0.66223(13) 0.33577(11) 0.62140(5) 0.0406(3) Uani d . 1 1
N N4 0.73647(12) 0.30961(11) 0.34942(5) 0.0349(3) Uani d . 1 1
N N5 0.57265(13) 0.37168(13) 0.22458(5) 0.0462(3) Uani d . 1 1
N N6 0.81107(12) 0.21866(12) 0.48359(5) 0.0380(3) Uani d . 1 1
C C1 0.41230(14) 0.20883(14) 0.46275(6) 0.0373(3) Uani d . 1 1
C C2 0.29505(15) 0.24217(17) 0.48545(7) 0.0490(4) Uani d . 1 1
H H2 0.2046 0.2133 0.4716 0.059 Uiso calc R 1 1
C C3 0.33301(15) 0.32738(17) 0.53326(7) 0.0485(4) Uani d . 1 1
H H3 0.2727 0.3657 0.5574 0.058 Uiso calc R 1 1
C C4 0.47210(14) 0.34452(14) 0.53839(6) 0.0372(3) Uani d . 1 1
C C5 0.56728(15) 0.41779(14) 0.58293(6) 0.0396(3) Uani d . 1 1
H H5A 0.6209 0.4771 0.5614 0.047 Uiso calc R 1 1
H H5B 0.5128 0.4679 0.6082 0.047 Uiso calc R 1 1
C C6 0.5889(2) 0.25212(16) 0.65700(8) 0.0590(5) Uani d . 1 1
H H6A 0.6549 0.1973 0.6814 0.088 Uiso calc R 1 1
H H6B 0.5240 0.2005 0.6303 0.088 Uiso calc R 1 1
H H6C 0.5385 0.3022 0.6833 0.088 Uiso calc R 1 1
C C7 0.76343(19) 0.40912(16) 0.66004(7) 0.0552(4) Uani d . 1 1
H H7A 0.7171 0.4591 0.6879 0.083 Uiso calc R 1 1
H H7B 0.8115 0.4655 0.6355 0.083 Uiso calc R 1 1
H H7C 0.8300 0.3523 0.6829 0.083 Uiso calc R 1 1
C C8 0.43384(16) 0.11967(14) 0.41380(6) 0.0393(3) Uani d . 1 1
H H8A 0.5085 0.0605 0.4291 0.047 Uiso calc R 1 1
H H8B 0.3489 0.0697 0.4029 0.047 Uiso calc R 1 1
C C9 0.50189(17) 0.08705(14) 0.31653(7) 0.0451(4) Uani d . 1 1
H H9A 0.4207 0.0348 0.3040 0.068 Uiso calc R 1 1
H H9B 0.5774 0.0338 0.3353 0.068 Uiso calc R 1 1
H H9C 0.5295 0.1293 0.2814 0.068 Uiso calc R 1 1
C C10 0.35561(16) 0.25880(15) 0.33159(7) 0.0439(4) Uani d . 1 1
H H10A 0.3820 0.3005 0.2961 0.066 Uiso calc R 1 1
H H10B 0.3334 0.3225 0.3602 0.066 Uiso calc R 1 1
H H10C 0.2750 0.2055 0.3196 0.066 Uiso calc R 1 1
C C11 0.85627(14) 0.26252(15) 0.37998(6) 0.0404(4) Uani d . 1 1
C C12 0.96231(16) 0.3169(2) 0.35660(8) 0.0666(6) Uani d . 1 1
H H12 1.0575 0.3025 0.3692 0.080 Uiso calc R 1 1
C C13 0.90529(18) 0.3985(2) 0.31040(8) 0.0707(6) Uani d . 1 1
H H13 0.9554 0.4485 0.2860 0.085 Uiso calc R 1 1
C C14 0.76571(16) 0.39331(15) 0.30672(7) 0.0458(4) Uani d . 1 1
C C15 0.65633(17) 0.45768(16) 0.26511(7) 0.0476(4) Uani d . 1 1
H H15A 0.5956 0.5042 0.2890 0.057 Uiso calc R 1 1
H H15B 0.6998 0.5200 0.2410 0.057 Uiso calc R 1 1
C C16 0.6545(2) 0.3079(2) 0.18498(9) 0.0700(5) Uani d . 1 1
H H16A 0.6931 0.3700 0.1599 0.105 Uiso calc R 1 1
H H16B 0.5962 0.2488 0.1594 0.105 Uiso calc R 1 1
H H16C 0.7293 0.2617 0.2089 0.105 Uiso calc R 1 1
C C17 0.46052(19) 0.4411(2) 0.18979(8) 0.0663(5) Uani d . 1 1
H H17A 0.4985 0.5057 0.1657 0.099 Uiso calc R 1 1
H H17B 0.4043 0.4814 0.2171 0.099 Uiso calc R 1 1
H H17C 0.4034 0.3829 0.1632 0.099 Uiso calc R 1 1
C C18 0.85787(15) 0.16923(14) 0.42902(6) 0.0393(3) Uani d . 1 1
H H18A 0.7985 0.0973 0.4142 0.047 Uiso calc R 1 1
H H18B 0.9528 0.1369 0.4395 0.047 Uiso calc R 1 1
C C19 0.8157(2) 0.11775(19) 0.52785(8) 0.0661(6) Uani d . 1 1
H H19A 0.9108 0.0889 0.5385 0.099 Uiso calc R 1 1
H H19B 0.7583 0.0474 0.5109 0.099 Uiso calc R 1 1
H H19C 0.7811 0.1492 0.5638 0.099 Uiso calc R 1 1
C C20 0.89513(18) 0.3249(2) 0.50799(8) 0.0625(5) Uani d . 1 1
H H20A 0.8625 0.3548 0.5447 0.094 Uiso calc R 1 1
H H20B 0.8881 0.3931 0.4784 0.094 Uiso calc R 1 1
H H20C 0.9913 0.2981 0.5173 0.094 Uiso calc R 1 1
H H20 0.6493(17) 0.2851(14) 0.3558(7) 0.043(4) Uiso d . 1 1
H H21 0.6060(17) 0.2653(14) 0.4890(7) 0.041(4) Uiso d . 1 1

loop_
_atom_site_aniso_label
_atom_site_aniso_U_11
_atom_site_aniso_U_22
_atom_site_aniso_U_33
_atom_site_aniso_U_12
_atom_site_aniso_U_13
_atom_site_aniso_U_23
N1 0.0285(6) 0.0417(7) 0.0296(6) -0.0026(5) 0.0065(5) -0.0023(5)
N2 0.0341(6) 0.0344(6) 0.0313(6) -0.0056(5) 0.0089(5) -0.0064(5)
N3 0.0475(7) 0.0375(6) 0.0351(6) 0.0031(5) -0.0001(5) -0.0050(5)
N4 0.0295(6) 0.0445(7) 0.0308(6) -0.0035(5) 0.0047(5) 0.0056(5)
N5 0.0467(7) 0.0568(8) 0.0343(7) -0.0057(6) 0.0025(5) 0.0107(6)
N6 0.0340(6) 0.0474(7) 0.0332(6) 0.0068(5) 0.0077(5) 0.0083(5)
C1 0.0342(7) 0.0474(8) 0.0307(7) -0.0086(6) 0.0063(6) -0.0022(6)
C2 0.0313(7) 0.0744(11) 0.0421(8) -0.0096(7) 0.0081(6) -0.0073(8)
C3 0.0383(8) 0.0698(11) 0.0399(8) 0.0049(8) 0.0137(6) -0.0077(8)
C4 0.0403(8) 0.0431(8) 0.0288(7) 0.0023(6) 0.0072(6) -0.0020(6)
C5 0.0484(8) 0.0382(8) 0.0316(7) 0.0022(6) 0.0038(6) -0.0024(6)
C6 0.0730(12) 0.0494(10) 0.0539(10) 0.0039(9) 0.0066(9) 0.0128(8)
C7 0.0630(11) 0.0518(10) 0.0453(9) 0.0061(8) -0.0117(8) -0.0119(8)
C8 0.0445(8) 0.0400(8) 0.0342(7) -0.0105(6) 0.0080(6) -0.0033(6)
C9 0.0548(9) 0.0420(8) 0.0406(8) -0.0034(7) 0.0141(7) -0.0112(7)
C10 0.0435(8) 0.0469(8) 0.0410(8) 0.0006(7) 0.0053(7) -0.0030(7)
C11 0.0307(7) 0.0562(9) 0.0345(7) -0.0002(6) 0.0057(6) 0.0080(7)
C12 0.0313(8) 0.1101(16) 0.0584(11) -0.0065(9) 0.0062(7) 0.0342(11)
C13 0.0435(9) 0.1081(16) 0.0603(11) -0.0204(10) 0.0060(8) 0.0423(11)
C14 0.0438(8) 0.0559(9) 0.0367(8) -0.0095(7) 0.0025(6) 0.0136(7)
C15 0.0535(9) 0.0504(9) 0.0375(8) -0.0030(7) 0.0015(7) 0.0110(7)
C16 0.0836(14) 0.0752(13) 0.0530(11) -0.0044(11) 0.0158(10) -0.0043(10)
C17 0.0569(10) 0.0914(14) 0.0467(10) -0.0045(10) -0.0065(8) 0.0234(10)
C18 0.0353(7) 0.0477(8) 0.0357(7) 0.0070(6) 0.0077(6) 0.0066(6)
C19 0.0795(13) 0.0785(13) 0.0444(9) 0.0340(11) 0.0229(9) 0.0284(9)
C20 0.0444(9) 0.0851(13) 0.0582(11) -0.0051(9) 0.0077(8) -0.0207(10)

loop_
_atom_type_symbol
_atom_type_description
_atom_type_scat_dispersion_real
_atom_type_scat_dispersion_imag
_atom_type_scat_source
C C 0.0033 0.0016 'International Tables Vol C Tables 4.2.6.8 and 6.1.1.4'
H H 0.0000 0.0000 'International Tables Vol C Tables 4.2.6.8 and 6.1.1.4'
N N 0.0061 0.0033 'International Tables Vol C Tables 4.2.6.8 and 6.1.1.4'

loop_
_geom_angle_atom_site_label_1
_geom_angle_atom_site_label_2
_geom_angle_atom_site_label_3
_geom_angle
C1 N1 C4 110.12(12)
C1 N1 H21 123.9(10)
C4 N1 H21 126.0(10)
C10 N2 C9 109.09(11)
C10 N2 C8 110.78(11)
C9 N2 C8 110.19(11)
C7 N3 C6 110.34(13)
C7 N3 C5 111.10(12)
C6 N3 C5 111.45(13)
C11 N4 C14 109.83(12)
C11 N4 H20 124.5(10)
C14 N4 H20 125.6(10)
C16 N5 C15 111.41(14)
C16 N5 C17 110.36(14)
C15 N5 C17 109.61(14)
C19 N6 C20 110.40(14)
C19 N6 C18 109.01(12)
C20 N6 C18 111.38(12)
C2 C1 N1 107.18(13)
C2 C1 C8 130.86(13)
N1 C1 C8 121.94(12)
C1 C2 C3 107.69(13)
C1 C2 H2 126.2
C3 C2 H2 126.2
C4 C3 C2 107.60(13)
C4 C3 H3 126.2
C2 C3 H3 126.2
C3 C4 N1 107.40(13)
C3 C4 C5 130.62(13)
N1 C4 C5 121.87(12)
N3 C5 C4 111.95(12)
N3 C5 H5A 109.2
C4 C5 H5A 109.2
N3 C5 H5B 109.2
C4 C5 H5B 109.2
H5A C5 H5B 107.9
N3 C6 H6A 109.5
N3 C6 H6B 109.5
H6A C6 H6B 109.5
N3 C6 H6C 109.5
H6A C6 H6C 109.5
H6B C6 H6C 109.5
N3 C7 H7A 109.5
N3 C7 H7B 109.5
H7A C7 H7B 109.5
N3 C7 H7C 109.5
H7A C7 H7C 109.5
H7B C7 H7C 109.5
N2 C8 C1 113.95(11)
N2 C8 H8A 108.8
C1 C8 H8A 108.8
N2 C8 H8B 108.8
C1 C8 H8B 108.8
H8A C8 H8B 107.7
N2 C9 H9A 109.5
N2 C9 H9B 109.5
H9A C9 H9B 109.5
N2 C9 H9C 109.5
H9A C9 H9C 109.5
H9B C9 H9C 109.5
N2 C10 H10A 109.5
N2 C10 H10B 109.5
H10A C10 H10B 109.5
N2 C10 H10C 109.5
H10A C10 H10C 109.5
H10B C10 H10C 109.5
C12 C11 N4 107.49(13)
C12 C11 C18 130.10(14)
N4 C11 C18 122.42(12)
C11 C12 C13 107.51(14)
C11 C12 H12 126.2
C13 C12 H12 126.2
C14 C13 C12 108.17(14)
C14 C13 H13 125.9
C12 C13 H13 125.9
C13 C14 N4 106.99(13)
C13 C14 C15 130.55(14)
N4 C14 C15 122.42(13)
N5 C15 C14 113.52(13)
N5 C15 H15A 108.9
C14 C15 H15A 108.9
N5 C15 H15B 108.9
C14 C15 H15B 108.9
H15A C15 H15B 107.7
N5 C16 H16A 109.5
N5 C16 H16B 109.5
H16A C16 H16B 109.5
N5 C16 H16C 109.5
H16A C16 H16C 109.5
H16B C16 H16C 109.5
N5 C17 H17A 109.5
N5 C17 H17B 109.5
H17A C17 H17B 109.5
N5 C17 H17C 109.5
H17A C17 H17C 109.5
H17B C17 H17C 109.5
N6 C18 C11 114.39(12)
N6 C18 H18A 108.7
C11 C18 H18A 108.7
N6 C18 H18B 108.7
C11 C18 H18B 108.7
H18A C18 H18B 107.6
N6 C19 H19A 109.5
N6 C19 H19B 109.5
H19A C19 H19B 109.5
N6 C19 H19C 109.5
H19A C19 H19C 109.5
H19B C19 H19C 109.5
N6 C20 H20A 109.5
N6 C20 H20B 109.5
H20A C20 H20B 109.5
N6 C20 H20C 109.5
H20A C20 H20C 109.5
H20B C20 H20C 109.5

loop_
_geom_bond_atom_site_label_1
_geom_bond_atom_site_label_2
_geom_bond_distance
N1 C1 1.3689(17)
N1 C4 1.3700(17)
N1 H21 0.886(17)
N2 C10 1.4557(18)
N2 C9 1.4605(17)
N2 C8 1.4704(17)
N3 C7 1.4519(19)
N3 C6 1.453(2)
N3 C5 1.4666(18)
N4 C11 1.3710(18)
N4 C14 1.3693(18)
N4 H20 0.926(16)
N5 C16 1.450(2)
N5 C15 1.460(2)
N5 C17 1.458(2)
N6 C19 1.4599(19)
N6 C20 1.459(2)
N6 C18 1.4683(17)
C1 C2 1.370(2)
C1 C8 1.4906(19)
C2 C3 1.416(2)
C2 H2 0.9500
C3 C4 1.367(2)
C3 H3 0.9500
C4 C5 1.4903(19)
C5 H5A 0.9900
C5 H5B 0.9900
C6 H6A 0.9800
C6 H6B 0.9800
C6 H6C 0.9800
C7 H7A 0.9800
C7 H7B 0.9800
C7 H7C 0.9800
C8 H8A 0.9900
C8 H8B 0.9900
C9 H9A 0.9800
C9 H9B 0.9800
C9 H9C 0.9800
C10 H10A 0.9800
C10 H10B 0.9800
C10 H10C 0.9800
C11 C12 1.360(2)
C11 C18 1.4820(19)
C12 C13 1.408(2)
C12 H12 0.9500
C13 C14 1.363(2)
C13 H13 0.9500
C14 C15 1.489(2)
C15 H15A 0.9900
C15 H15B 0.9900
C16 H16A 0.9800
C16 H16B 0.9800
C16 H16C 0.9800
C17 H17A 0.9800
C17 H17B 0.9800
C17 H17C 0.9800
C18 H18A 0.9900
C18 H18B 0.9900
C19 H19A 0.9800
C19 H19B 0.9800
C19 H19C 0.9800
C20 H20A 0.9800
C20 H20B 0.9800
C20 H20C 0.9800

loop_
_geom_hbond_atom_site_label_D
_geom_hbond_atom_site_label_H
_geom_hbond_atom_site_label_A
_geom_hbond_distance_DH
_geom_hbond_distance_HA
_geom_hbond_distance_DA
_geom_hbond_angle_DHA
N1 H21 N6 0.886(17) 2.094(17) 2.9699(16) 169.8(14)
N4 H20 N2 0.926(16) 2.095(17) 2.9939(16) 163.5(14)

_cod_database_fobs_code 1544399
